data_7037552
loop_
_publ_author_name
'Sun, Lei'
'Chen, Hui'
'Ma, Chengbing'
'Chen, Changneng'

_publ_section_title
;
 Dodenuclear [MnLn] clusters with 2-(hydroxymethyl)pyridine: syntheses,
 structures, and magnetic properties.
;
_journal_issue 48
_journal_name_full 'Dalton transactions (Cambridge, England : 2003)'
_journal_page_first 20964
_journal_page_last 20971
_journal_paper_doi 10.1039/c5dt03130c
_journal_volume 44
_journal_year 2015
_chemical_formula_sum 'C123 H103 Gd4 Mn8 N9 O52'
_chemical_formula_weight 3607.66
_space_group_crystal_system triclinic
_space_group_IT_number 2
_space_group_name_Hall '-P 1'
_space_group_name_H-M_alt 'P -1'
_symmetry_space_group_name_Hall '-P 1'
_symmetry_space_group_name_H-M 'P -1'
_atom_sites_solution_hydrogens geom
_atom_sites_solution_primary direct
_atom_sites_solution_secondary difmap
_audit_creation_method SHELXL-2014/7
_audit_update_record
;
2015-11-05 deposited with the CCDC.
2015-11-19 downloaded from the CCDC.
;
_cell_angle_alpha 66.290(3)
_cell_angle_beta 88.429(3)
_cell_angle_gamma 84.120(3)
_cell_formula_units_Z 1
_cell_length_a 14.3312(6)
_cell_length_b 14.5625(4)
_cell_length_c 17.0155(5)
_cell_measurement_reflns_used 9649
_cell_measurement_temperature 100(2)
_cell_measurement_theta_max 72.6850
_cell_measurement_theta_min 4.1600
_cell_volume 3233.9(2)
_computing_cell_refinement
;
CrysAlisPro, Agilent Technologies,
Version 1.171.37.33 (release 27-03-2014 CrysAlis171 .NET)
(compiled Mar 27 2014,17:12:48)
;
_computing_data_collection
;
CrysAlisPro, Agilent Technologies,
Version 1.171.37.33 (release 27-03-2014 CrysAlis171 .NET)
(compiled Mar 27 2014,17:12:48)
;
_computing_data_reduction
;
CrysAlisPro, Agilent Technologies,
Version 1.171.37.33 (release 27-03-2014 CrysAlis171 .NET)
(compiled Mar 27 2014,17:12:48)
;
_computing_molecular_graphics
;
diamond 3.0
;
_computing_publication_material
;
olex2-1.2
;
_computing_structure_refinement 'SHELXL-2014/7 (Sheldrick, 2014)'
_computing_structure_solution 'SHELXL-2014/7 (Sheldrick, 2014)'
_diffrn_ambient_temperature 100(2)
_diffrn_detector_area_resol_mean 10.5594
_diffrn_measured_fraction_theta_full 0.999
_diffrn_measured_fraction_theta_max 0.997
_diffrn_measurement_device_type 'SuperNova, Dual, Cu at zero, Atlas'
_diffrn_measurement_method '\w scans'
_diffrn_radiation_type CuK\a
_diffrn_radiation_wavelength 1.54184
_diffrn_reflns_av_R_equivalents 0.0397
_diffrn_reflns_av_unetI/netI 0.0576
_diffrn_reflns_laue_measured_fraction_full 0.999
_diffrn_reflns_laue_measured_fraction_max 0.997
_diffrn_reflns_limit_h_max 17
_diffrn_reflns_limit_h_min -16
_diffrn_reflns_limit_k_max 15
_diffrn_reflns_limit_k_min -17
_diffrn_reflns_limit_l_max 19
_diffrn_reflns_limit_l_min -20
_diffrn_reflns_number 21826
_diffrn_reflns_point_group_measured_fraction_full 0.999
_diffrn_reflns_point_group_measured_fraction_max 0.997
_diffrn_reflns_theta_full 67.684
_diffrn_reflns_theta_max 68.995
_diffrn_reflns_theta_min 3.100
_diffrn_source 'fine-focus sealed tube'
_exptl_absorpt_coefficient_mu 19.954
_exptl_absorpt_correction_T_max 1.00000
_exptl_absorpt_correction_T_min 0.38869
_exptl_absorpt_correction_type multi-scan
_exptl_absorpt_process_details
;
CrysAlisPro, Agilent Technologies,
Version 1.171.37.33 (release 27-03-2014 CrysAlis171 .NET)
(compiled Mar 27 2014,17:12:48)
Empirical absorption correction using spherical harmonics,
 implemented in SCALE3 ABSPACK scaling algorithm.
;
_exptl_crystal_colour black
_exptl_crystal_density_diffrn 1.852
_exptl_crystal_density_method 'not measured'
_exptl_crystal_description block
_exptl_crystal_F_000 1776
_exptl_crystal_preparation 'Magnetic properties'
_exptl_crystal_size_max 0.12
_exptl_crystal_size_mid 0.08
_exptl_crystal_size_min 0.06
_platon_squeeze_details
;
The unit cell contains 1 hmpH molecules which have been treated as a diffuse
contribution to the overall scattering without specific atom positions by SQUEEZE/ PLATON.
;
_refine_diff_density_max 1.393
_refine_diff_density_min -1.317
_refine_diff_density_rms 0.123
_refine_ls_extinction_method none
_refine_ls_goodness_of_fit_ref 0.900
_refine_ls_hydrogen_treatment constr
_refine_ls_matrix_type full
_refine_ls_number_parameters 889
_refine_ls_number_reflns 11998
_refine_ls_number_restraints 122
_refine_ls_restrained_S_all 0.915
_refine_ls_R_factor_all 0.0547
_refine_ls_R_factor_gt 0.0442
_refine_ls_shift/su_max 0.003
_refine_ls_shift/su_mean 0.000
_refine_ls_structure_factor_coef Fsqd
_refine_ls_weighting_details 'w=1/[\s^2^(Fo^2^)+(0.0480P)^2^+25.4436P] where P=(Fo^2^+2Fc^2^)/3'
_refine_ls_weighting_scheme calc
_refine_ls_wR_factor_gt 0.1105
_refine_ls_wR_factor_ref 0.1165
_reflns_Friedel_coverage 0.000
_reflns_number_gt 10027
_reflns_number_total 11998
_reflns_threshold_expression 'I > 2\s(I)'
_cod_data_source_file c5dt03130c3.cif
_cod_data_source_block s
_cod_database_code 7037552
_audit_block_doi 10.5517/cc143cwh
_shelx_shelxl_version_number 2014/7
_shelx_space_group_comment
;
The symmetry employed for this shelxl refinement is uniquely defined
by the following loop, which should always be used as a source of
symmetry information in preference to the above space-group names.
They are only intended as comments.
;

loop_
_space_group_symop_operation_xyz
'x, y, z'
'-x, -y, -z'

loop_
_atom_site_label
_atom_site_type_symbol
_atom_site_fract_x
_atom_site_fract_y
_atom_site_fract_z
_atom_site_U_iso_or_equiv
_atom_site_adp_type
_atom_site_occupancy
_atom_site_site_symmetry_order
_atom_site_calc_flag
_atom_site_refinement_flags_posn
_atom_site_refinement_flags_adp
_atom_site_refinement_flags_occupancy
_atom_site_disorder_assembly
_atom_site_disorder_group
Gd1 Gd 0.88066(2) 0.24102(2) 0.11888(2) 0.01747(9) Uani 1 1 d . . . . .
Gd2 Gd 0.80153(2) 0.13930(2) 0.36565(2) 0.01779(9) Uani 1 1 d . . . . .
Mn1 Mn 0.97260(6) 0.01699(6) 0.27271(5) 0.01486(17) Uani 1 1 d . . . . .
Mn2 Mn 1.02694(6) 0.21601(6) 0.28416(5) 0.01471(17) Uani 1 1 d . . . . .
Mn3 Mn 1.13550(7) 0.00617(7) 0.39697(6) 0.02040(19) Uani 1 1 d . . . . .
Mn4 Mn 0.97311(7) -0.09478(6) 0.49460(5) 0.01837(19) Uani 1 1 d . . . . .
N1 N 1.0064(4) -0.1087(4) 0.2501(3) 0.0206(10) Uani 1 1 d . . . . .
N2 N 1.1092(4) 0.3239(4) 0.2796(3) 0.0239(11) Uani 1 1 d . . . . .
N3 N 1.0143(4) 0.3226(4) -0.0194(3) 0.0301(13) Uani 1 1 d . . . . .
N4 N 0.7659(4) 0.2863(5) -0.0374(4) 0.0355(14) Uani 1 1 d . . . . .
O1 O 0.8030(4) 0.3592(4) 0.1629(4) 0.0531(9) Uani 1 1 d . U . . .
O2 O 0.7239(4) 0.3033(4) 0.2858(4) 0.0518(9) Uani 1 1 d . U . . .
O3 O 0.7447(4) 0.1652(5) 0.1660(4) 0.0576(17) Uani 1 1 d . . . . .
O4 O 0.6723(4) 0.1252(4) 0.2885(3) 0.0410(12) Uani 1 1 d . . . . .
O5 O 0.7105(3) 0.0174(3) 0.4627(3) 0.0266(9) Uani 1 1 d . . . . .
O6 O 0.7578(3) 0.2037(3) 0.4695(3) 0.0246(9) Uani 1 1 d . . . . .
O7 O 0.8358(3) -0.0175(3) 0.3330(2) 0.0195(8) Uani 1 1 d . . . . .
O8 O 0.8582(4) -0.1491(3) 0.4577(3) 0.0291(10) Uani 1 1 d . . . . .
O9 O 0.9123(3) 0.2678(3) 0.3518(2) 0.0169(8) Uani 1 1 d . . . . .
O10 O 1.0325(3) -0.2412(3) 0.5191(3) 0.0271(10) Uani 1 1 d . . . . .
O11 O 1.0941(3) -0.0425(3) 0.5196(2) 0.0207(9) Uani 1 1 d . . . . .
O12 O 1.2066(3) -0.1125(3) 0.3912(3) 0.0259(9) Uani 1 1 d . . . . .
O13 O 1.2532(3) 0.0591(3) 0.3972(3) 0.0290(10) Uani 1 1 d . . . . .
O16 O 1.0244(3) -0.0455(3) 0.3840(2) 0.0171(8) Uani 1 1 d . . . . .
O17 O 1.0728(3) 0.1287(3) 0.3938(2) 0.0190(8) Uani 1 1 d . . . . .
O19 O 0.9368(3) 0.0699(3) 0.1556(2) 0.0220(9) Uani 1 1 d . . . . .
O20 O 0.9284(3) 0.1451(3) 0.2701(2) 0.0156(8) Uani 1 1 d . . . . .
O21 O 1.0027(3) 0.3040(3) 0.1697(2) 0.0233(9) Uani 1 1 d . . . . .
O22 O 1.0231(3) 0.2305(3) 0.0305(3) 0.0298(10) Uani 1 1 d . . . . .
O23 O 1.0704(4) 0.3591(4) -0.0775(3) 0.0484(15) Uani 1 1 d . . . . .
O24 O 0.9438(3) 0.3764(3) -0.0085(3) 0.0302(10) Uani 1 1 d . . . . .
O25 O 0.8309(4) 0.2133(4) -0.0101(3) 0.0344(11) Uani 1 1 d . . . . .
O26 O 0.7183(4) 0.3029(4) -0.1008(3) 0.0534(16) Uani 1 1 d . . . . .
O27 O 0.7543(4) 0.3402(4) 0.0058(3) 0.0361(11) Uani 1 1 d . . . . .
C1 C 0.6836(7) 0.4665(7) 0.1839(6) 0.0590(8) Uani 1 1 d . U . . .
C2 C 0.6009(7) 0.4786(7) 0.2245(7) 0.0627(9) Uani 1 1 d . U . . .
H2A H 0.5851 0.4252 0.2740 0.075 Uiso 1 1 calc R U . . .
C3 C 0.5404(7) 0.5670(7) 0.1944(7) 0.0657(10) Uani 1 1 d . U . . .
H3A H 0.4820 0.5700 0.2190 0.079 Uiso 1 1 calc R U . . .
C4 C 0.5688(7) 0.6497(8) 0.1276(7) 0.0670(10) Uani 1 1 d . U . . .
H4A H 0.5295 0.7096 0.1074 0.080 Uiso 1 1 calc R U . . .
C5 C 0.6529(7) 0.6458(8) 0.0908(7) 0.0660(10) Uani 1 1 d . U . . .
H5A H 0.6733 0.7039 0.0490 0.079 Uiso 1 1 calc R U . . .
C6 C 0.7110(7) 0.5515(7) 0.1164(7) 0.0632(9) Uani 1 1 d . U . . .
H6A H 0.7665 0.5473 0.0879 0.076 Uiso 1 1 calc R U . . .
C7 C 0.7403(7) 0.3670(7) 0.2143(6) 0.0536(8) Uani 1 1 d . U . . .
C8 C 0.5947(5) 0.1082(6) 0.1763(5) 0.0344(16) Uani 1 1 d . . . . .
C9 C 0.5203(6) 0.0710(8) 0.2279(7) 0.059(2) Uani 1 1 d . . . . .
H9A H 0.5190 0.0680 0.2835 0.071 Uiso 1 1 calc R U . . .
C10 C 0.4476(8) 0.0381(12) 0.1979(10) 0.097(4) Uani 1 1 d . . . . .
H10A H 0.3981 0.0112 0.2335 0.116 Uiso 1 1 calc R U . . .
C11 C 0.4493(9) 0.0458(11) 0.1143(11) 0.094(5) Uani 1 1 d . . . . .
H11A H 0.4007 0.0234 0.0938 0.113 Uiso 1 1 calc R U . . .
C12 C 0.5204(10) 0.0854(10) 0.0620(8) 0.084(4) Uani 1 1 d . . . . .
H12A H 0.5196 0.0930 0.0050 0.101 Uiso 1 1 calc R U . . .
C13 C 0.5951(7) 0.1146(7) 0.0942(6) 0.056(2) Uani 1 1 d . . . . .
H13A H 0.6459 0.1387 0.0593 0.067 Uiso 1 1 calc R U . . .
C14 C 0.6768(5) 0.1354(5) 0.2118(5) 0.0318(15) Uani 1 1 d . . . . .
C15 C 0.6177(4) -0.1083(5) 0.5528(4) 0.0224(12) Uani 1 1 d . . . . .
C16 C 0.6046(5) -0.1816(6) 0.6336(5) 0.0406(18) Uani 1 1 d . . . . .
H16A H 0.6450 -0.1919 0.6789 0.049 Uiso 1 1 calc R U . . .
C17 C 0.5303(7) -0.2392(7) 0.6457(6) 0.061(3) Uani 1 1 d . . . . .
H17A H 0.5209 -0.2887 0.6999 0.073 Uiso 1 1 calc R U . . .
C18 C 0.4703(5) -0.2251(6) 0.5796(5) 0.0444(19) Uani 1 1 d . . . . .
H18A H 0.4206 -0.2644 0.5891 0.053 Uiso 1 1 calc R U . . .
C19 C 0.4839(5) -0.1525(6) 0.4993(5) 0.0377(17) Uani 1 1 d . . . . .
H19A H 0.4435 -0.1428 0.4543 0.045 Uiso 1 1 calc R U . . .
C20 C 0.5574(5) -0.0940(5) 0.4856(4) 0.0318(15) Uani 1 1 d . . . . .
H20A H 0.5666 -0.0450 0.4312 0.038 Uiso 1 1 calc R U . . .
C21 C 0.6973(4) -0.0453(5) 0.5375(4) 0.0220(12) Uani 1 1 d . . . . .
C22 C 0.7454(5) -0.1546(5) 0.3607(4) 0.0275(14) Uani 1 1 d . . . . .
C23 C 0.7011(6) -0.2317(6) 0.4210(6) 0.049(2) Uani 1 1 d . . . . .
H23A H 0.7187 -0.2562 0.4786 0.059 Uiso 1 1 calc R U . . .
C24 C 0.6305(8) -0.2727(8) 0.3958(9) 0.073(3) Uani 1 1 d . U . . .
H24A H 0.5984 -0.3219 0.4370 0.088 Uiso 1 1 calc R U . . .
C25 C 0.6080(7) -0.2421(9) 0.3126(10) 0.081(3) Uani 1 1 d . U . . .
H25A H 0.5624 -0.2722 0.2962 0.098 Uiso 1 1 calc R U . . .
C26 C 0.6528(8) -0.1654(8) 0.2510(9) 0.080(4) Uani 1 1 d . . . . .
H26A H 0.6366 -0.1439 0.1933 0.096 Uiso 1 1 calc R U . . .
C27 C 0.7214(6) -0.1206(5) 0.2744(6) 0.043(2) Uani 1 1 d . . . . .
H27A H 0.7509 -0.0687 0.2332 0.052 Uiso 1 1 calc R U . . .
C28 C 0.8176(4) -0.1047(4) 0.3860(4) 0.0198(12) Uani 1 1 d . . . . .
C29 C 1.0942(4) -0.4070(5) 0.6095(4) 0.0226(12) Uani 1 1 d . . . . .
C30 C 1.1205(5) -0.4744(5) 0.6932(4) 0.0294(14) Uani 1 1 d . . . . .
H30A H 1.1218 -0.4508 0.7364 0.035 Uiso 1 1 calc R U . . .
C31 C 1.1444(6) -0.5745(6) 0.7121(5) 0.0412(18) Uani 1 1 d . . . . .
H31A H 1.1611 -0.6190 0.7679 0.049 Uiso 1 1 calc R U . . .
C32 C 1.1435(6) -0.6091(6) 0.6471(6) 0.047(2) Uani 1 1 d . . . . .
H32A H 1.1604 -0.6770 0.6597 0.057 Uiso 1 1 calc R U . . .
C33 C 1.1179(6) -0.5449(6) 0.5643(6) 0.046(2) Uani 1 1 d . . . . .
H33A H 1.1178 -0.5691 0.5214 0.055 Uiso 1 1 calc R U . . .
C34 C 1.0921(5) -0.4428(6) 0.5452(5) 0.0366(16) Uani 1 1 d . . . . .
H34A H 1.0736 -0.3990 0.4896 0.044 Uiso 1 1 calc R U . . .
C35 C 1.0702(4) -0.2983(4) 0.5901(4) 0.0206(12) Uani 1 1 d . . . . .
C36 C 1.2912(4) -0.2719(5) 0.4297(4) 0.0240(13) Uani 1 1 d . . . . .
C37 C 1.3236(5) -0.3631(5) 0.4942(5) 0.0348(16) Uani 1 1 d . . . . .
H37A H 1.3146 -0.3739 0.5515 0.042 Uiso 1 1 calc R U . . .
C38 C 1.3698(6) -0.4390(6) 0.4727(7) 0.055(2) Uani 1 1 d . . . . .
H38A H 1.3921 -0.5001 0.5161 0.065 Uiso 1 1 calc R U . . .
C39 C 1.3825(6) -0.4250(8) 0.3902(7) 0.059(3) Uani 1 1 d . . . . .
H39A H 1.4136 -0.4761 0.3770 0.071 Uiso 1 1 calc R U . . .
C40 C 1.3492(6) -0.3339(7) 0.3243(6) 0.051(2) Uani 1 1 d . . . . .
H40A H 1.3570 -0.3247 0.2673 0.061 Uiso 1 1 calc R U . . .
C41 C 1.3046(5) -0.2571(6) 0.3441(5) 0.0360(16) Uani 1 1 d . . . . .
H41A H 1.2835 -0.1958 0.3004 0.043 Uiso 1 1 calc R U . . .
C42 C 1.2439(4) -0.1913(4) 0.4535(4) 0.0208(12) Uani 1 1 d . . . . .
C50 C 0.9892(5) -0.0961(5) 0.1687(4) 0.0265(14) Uani 1 1 d . . . . .
C51 C 1.0069(6) -0.1763(5) 0.1431(4) 0.0356(17) Uani 1 1 d . . . . .
H51A H 0.9940 -0.1675 0.0871 0.043 Uiso 1 1 calc R U . . .
C52 C 1.0436(6) -0.2683(5) 0.2022(4) 0.0364(17) Uani 1 1 d . . . . .
H52A H 1.0557 -0.3223 0.1863 0.044 Uiso 1 1 calc R U . . .
C53 C 1.0624(5) -0.2808(5) 0.2847(4) 0.0291(14) Uani 1 1 d . . . . .
H53A H 1.0879 -0.3429 0.3246 0.035 Uiso 1 1 calc R U . . .
C54 C 1.0429(5) -0.2000(4) 0.3075(4) 0.0241(13) Uani 1 1 d . . . . .
H54A H 1.0550 -0.2084 0.3636 0.029 Uiso 1 1 calc R U . . .
C55 C 0.9537(6) 0.0082(5) 0.1100(4) 0.0354(17) Uani 1 1 d . . . . .
H55A H 0.9994 0.0359 0.0658 0.042 Uiso 1 1 calc R U . . .
H55B H 0.8960 0.0067 0.0822 0.042 Uiso 1 1 calc R U . . .
C56 C 1.1071(5) 0.4019(5) 0.2022(4) 0.0268(14) Uani 1 1 d . . . . .
C57 C 1.1609(6) 0.4819(5) 0.1879(4) 0.0403(19) Uani 1 1 d . . . . .
H57A H 1.1606 0.5346 0.1340 0.048 Uiso 1 1 calc R U . . .
C58 C 1.2135(7) 0.4825(6) 0.2531(5) 0.051(2) Uani 1 1 d . . . . .
H58A H 1.2482 0.5362 0.2445 0.061 Uiso 1 1 calc R U . . .
C59 C 1.2147(6) 0.4013(6) 0.3330(4) 0.045(2) Uani 1 1 d . . . . .
H59A H 1.2502 0.4003 0.3784 0.054 Uiso 1 1 calc R U . . .
C60 C 1.1630(5) 0.3230(5) 0.3438(4) 0.0295(15) Uani 1 1 d . . . . .
H60A H 1.1650 0.2681 0.3965 0.035 Uiso 1 1 calc R U . . .
C61 C 1.0442(5) 0.3953(5) 0.1367(4) 0.0267(14) Uani 1 1 d . . . . .
H61A H 0.9955 0.4514 0.1196 0.032 Uiso 1 1 calc R U . . .
H61B H 1.0801 0.4000 0.0863 0.032 Uiso 1 1 calc R U . . .
C002 C 1.1873(16) 0.2250(16) 0.1692(17) 0.058(6) Uani 0.5 1 d . U P A 1
H00A H 1.2203 0.2549 0.1165 0.086 Uiso 0.5 1 calc R U P A 1
H00B H 1.1280 0.2636 0.1657 0.086 Uiso 0.5 1 calc R U P A 1
H00C H 1.2239 0.2243 0.2160 0.086 Uiso 0.5 1 calc R U P A 1
C001 C 1.1736(11) 0.1327(13) 0.1822(9) 0.036(3) Uani 0.5 1 d . U P A 1
H00D H 1.2335 0.0938 0.1849 0.043 Uiso 0.5 1 calc R U P A 1
H00E H 1.1374 0.1333 0.1346 0.043 Uiso 0.5 1 calc R U P A 1
O15' O 1.1163(8) 0.0788(7) 0.2734(6) 0.016(2) Uani 0.5 1 d . U P A 1
C43 C 1.1974(7) 0.0822(6) 0.1274(5) 0.032(3) Uani 0.5 1 d DG . P A 2
C44 C 1.2060(7) -0.0223(6) 0.1566(5) 0.042(4) Uani 0.5 1 d DG . P A 2
H44A H 1.1965 -0.0618 0.2142 0.050 Uiso 0.5 1 calc R U P A 2
C45 C 1.2287(8) -0.0676(6) 0.0998(7) 0.047(4) Uani 0.5 1 d G . P A 2
H45A H 1.2344 -0.1375 0.1193 0.057 Uiso 0.5 1 calc R U P A 2
C46 C 1.2428(8) -0.0086(9) 0.0137(7) 0.065(5) Uani 0.5 1 d G U P A 2
H46A H 1.2580 -0.0389 -0.0244 0.078 Uiso 0.5 1 calc R U P A 2
C47 C 1.2343(9) 0.0958(9) -0.0155(5) 0.062(6) Uani 0.5 1 d G . P A 2
H47A H 1.2437 0.1354 -0.0731 0.074 Uiso 0.5 1 calc R U P A 2
C48 C 1.2116(8) 0.1412(6) 0.0414(6) 0.055(5) Uani 0.5 1 d G . P A 2
H48A H 1.2058 0.2111 0.0218 0.066 Uiso 0.5 1 calc R U P A 2
C49 C 1.1909(12) 0.0861(15) 0.2234(11) 0.056(3) Uani 0.5 1 d D U P A 2
O15 O 1.1176(10) 0.0931(13) 0.2464(8) 0.054(3) Uani 0.5 1 d . U P A 2
O14 O 1.2197(10) 0.1987(12) 0.1727(9) 0.063(3) Uani 0.5 1 d D U P A 2

loop_
_atom_site_aniso_label
_atom_site_aniso_U_11
_atom_site_aniso_U_22
_atom_site_aniso_U_33
_atom_site_aniso_U_23
_atom_site_aniso_U_13
_atom_site_aniso_U_12
Gd1 0.02472(18) 0.01599(16) 0.00963(15) -0.00302(12) -0.00082(12) -0.00163(13)
Gd2 0.02101(17) 0.01756(17) 0.01239(16) -0.00395(12) 0.00046(12) -0.00019(13)
Mn1 0.0222(4) 0.0132(4) 0.0088(4) -0.0041(3) 0.0001(3) -0.0018(3)
Mn2 0.0224(4) 0.0116(4) 0.0085(4) -0.0020(3) 0.0005(3) -0.0028(3)
Mn3 0.0270(5) 0.0156(4) 0.0166(4) -0.0044(3) -0.0068(4) -0.0002(4)
Mn4 0.0318(5) 0.0118(4) 0.0098(4) -0.0024(3) -0.0053(3) -0.0012(3)
N1 0.029(3) 0.020(2) 0.012(2) -0.0061(19) 0.0029(19) -0.002(2)
N2 0.030(3) 0.022(3) 0.013(2) 0.000(2) 0.001(2) -0.006(2)
N3 0.050(4) 0.031(3) 0.011(2) -0.007(2) 0.002(2) -0.016(3)
N4 0.039(3) 0.041(3) 0.019(3) -0.001(3) -0.008(2) -0.010(3)
O1 0.0536(19) 0.0489(18) 0.0525(18) -0.0180(15) -0.0064(15) 0.0052(15)
O2 0.0515(19) 0.0453(17) 0.0528(18) -0.0150(14) -0.0076(15) 0.0035(15)
O3 0.028(3) 0.051(4) 0.066(4) 0.005(3) 0.004(3) -0.008(3)
O4 0.042(3) 0.040(3) 0.041(3) -0.017(2) -0.018(2) 0.008(2)
O5 0.023(2) 0.025(2) 0.029(2) -0.0069(19) 0.0052(18) -0.0048(18)
O6 0.022(2) 0.030(2) 0.022(2) -0.0111(18) -0.0004(17) -0.0007(18)
O7 0.019(2) 0.018(2) 0.0171(19) -0.0027(16) -0.0004(16) -0.0029(16)
O8 0.050(3) 0.019(2) 0.014(2) -0.0030(17) 0.0000(19) 0.003(2)
O9 0.024(2) 0.0163(19) 0.0120(18) -0.0074(15) -0.0006(15) 0.0001(16)
O10 0.045(3) 0.022(2) 0.012(2) -0.0036(17) -0.0056(18) -0.009(2)
O11 0.032(2) 0.016(2) 0.0088(18) 0.0004(15) -0.0048(16) -0.0014(17)
O12 0.030(2) 0.023(2) 0.026(2) -0.0110(18) -0.0018(18) 0.0012(18)
O13 0.026(2) 0.030(2) 0.028(2) -0.0070(19) -0.0036(19) -0.0044(19)
O16 0.021(2) 0.0166(19) 0.0140(18) -0.0067(15) -0.0019(15) -0.0010(16)
O17 0.025(2) 0.0136(19) 0.0160(19) -0.0036(15) -0.0023(16) -0.0013(16)
O19 0.037(2) 0.022(2) 0.0074(18) -0.0060(16) 0.0025(16) -0.0028(18)
O20 0.022(2) 0.0142(18) 0.0090(17) -0.0030(15) -0.0001(15) -0.0019(15)
O21 0.035(2) 0.021(2) 0.0105(18) -0.0010(16) 0.0007(17) -0.0139(18)
O22 0.043(3) 0.028(2) 0.018(2) -0.0079(19) 0.0038(19) -0.010(2)
O23 0.070(4) 0.049(3) 0.031(3) -0.017(2) 0.028(3) -0.031(3)
O24 0.045(3) 0.027(2) 0.011(2) 0.0004(17) -0.0021(19) -0.009(2)
O25 0.041(3) 0.040(3) 0.023(2) -0.013(2) -0.005(2) -0.003(2)
O26 0.064(4) 0.055(4) 0.027(3) 0.002(2) -0.024(3) -0.019(3)
O27 0.040(3) 0.031(3) 0.029(3) -0.005(2) -0.008(2) 0.005(2)
C1 0.0568(18) 0.0497(16) 0.0578(18) -0.0114(14) -0.0021(14) 0.0084(14)
C2 0.0586(19) 0.0518(17) 0.0612(19) -0.0094(15) -0.0001(15) 0.0107(15)
C3 0.0605(19) 0.0534(18) 0.0639(19) -0.0076(15) 0.0006(16) 0.0120(15)
C4 0.0617(19) 0.0539(18) 0.065(2) -0.0064(15) -0.0002(16) 0.0113(16)
C5 0.0611(19) 0.0534(17) 0.0635(19) -0.0062(15) -0.0009(16) 0.0100(16)
C6 0.0593(19) 0.0522(17) 0.0608(19) -0.0080(15) -0.0013(15) 0.0087(15)
C7 0.0535(18) 0.0474(16) 0.0533(17) -0.0155(13) -0.0054(14) 0.0054(14)
C8 0.026(4) 0.042(4) 0.032(4) -0.011(3) -0.007(3) -0.001(3)
C9 0.040(5) 0.082(7) 0.062(6) -0.034(5) 0.007(4) -0.020(5)
C10 0.042(6) 0.147(13) 0.125(12) -0.072(11) 0.012(7) -0.037(7)
C11 0.060(7) 0.121(11) 0.136(13) -0.087(11) -0.028(8) -0.003(7)
C12 0.104(10) 0.092(9) 0.064(7) -0.042(7) -0.040(7) 0.008(8)
C13 0.071(6) 0.059(6) 0.040(5) -0.024(4) -0.009(4) 0.003(5)
C14 0.030(4) 0.021(3) 0.033(4) 0.000(3) -0.003(3) -0.002(3)
C15 0.017(3) 0.028(3) 0.023(3) -0.012(3) 0.001(2) 0.003(2)
C16 0.034(4) 0.057(5) 0.023(3) -0.005(3) -0.001(3) -0.016(4)
C17 0.055(6) 0.070(6) 0.037(5) 0.006(4) 0.009(4) -0.037(5)
C18 0.031(4) 0.049(5) 0.048(5) -0.010(4) 0.007(3) -0.019(3)
C19 0.026(4) 0.045(4) 0.046(4) -0.020(4) -0.006(3) -0.006(3)
C20 0.032(4) 0.033(4) 0.027(3) -0.008(3) 0.000(3) -0.003(3)
C21 0.021(3) 0.022(3) 0.023(3) -0.012(3) 0.002(2) 0.004(2)
C22 0.030(3) 0.017(3) 0.038(4) -0.013(3) 0.005(3) -0.004(3)
C23 0.055(5) 0.027(4) 0.071(6) -0.023(4) 0.032(4) -0.017(4)
C24 0.068(6) 0.045(5) 0.120(7) -0.041(5) 0.032(5) -0.030(4)
C25 0.044(6) 0.066(7) 0.159(10) -0.067(8) -0.007(7) -0.018(5)
C26 0.073(7) 0.054(6) 0.121(10) -0.041(6) -0.049(7) -0.006(5)
C27 0.048(5) 0.026(4) 0.059(5) -0.019(4) -0.021(4) -0.005(3)
C28 0.027(3) 0.017(3) 0.016(3) -0.007(2) 0.005(2) -0.001(2)
C29 0.023(3) 0.023(3) 0.024(3) -0.011(3) 0.005(2) -0.002(2)
C30 0.036(4) 0.022(3) 0.034(4) -0.017(3) -0.003(3) 0.001(3)
C31 0.046(5) 0.028(4) 0.049(5) -0.015(3) -0.007(4) 0.005(3)
C32 0.045(5) 0.024(4) 0.074(6) -0.023(4) 0.012(4) 0.002(3)
C33 0.058(5) 0.041(4) 0.059(5) -0.039(4) 0.021(4) -0.018(4)
C34 0.047(4) 0.038(4) 0.033(4) -0.021(3) 0.011(3) -0.013(3)
C35 0.025(3) 0.020(3) 0.018(3) -0.008(2) 0.007(2) -0.007(2)
C36 0.019(3) 0.025(3) 0.031(3) -0.014(3) 0.004(2) -0.007(2)
C37 0.030(4) 0.027(3) 0.043(4) -0.010(3) 0.001(3) 0.002(3)
C38 0.050(5) 0.031(4) 0.081(7) -0.024(4) -0.003(5) 0.010(4)
C39 0.044(5) 0.061(6) 0.096(8) -0.059(6) 0.006(5) 0.007(4)
C40 0.042(5) 0.076(6) 0.064(6) -0.059(5) 0.011(4) -0.005(4)
C41 0.035(4) 0.046(4) 0.033(4) -0.023(3) 0.004(3) -0.004(3)
C42 0.017(3) 0.022(3) 0.023(3) -0.009(2) 0.001(2) -0.002(2)
C50 0.046(4) 0.022(3) 0.013(3) -0.009(2) 0.005(3) -0.007(3)
C51 0.071(5) 0.021(3) 0.017(3) -0.010(3) 0.002(3) 0.000(3)
C52 0.066(5) 0.019(3) 0.027(3) -0.014(3) 0.003(3) 0.000(3)
C53 0.048(4) 0.015(3) 0.024(3) -0.008(2) 0.001(3) 0.001(3)
C54 0.035(4) 0.021(3) 0.013(3) -0.004(2) 0.000(2) -0.002(3)
C55 0.067(5) 0.024(3) 0.016(3) -0.011(3) -0.008(3) 0.009(3)
C56 0.041(4) 0.023(3) 0.013(3) -0.001(2) -0.004(3) -0.013(3)
C57 0.056(5) 0.030(4) 0.022(3) 0.008(3) -0.010(3) -0.027(3)
C58 0.072(6) 0.037(4) 0.033(4) 0.005(3) -0.017(4) -0.034(4)
C59 0.067(5) 0.039(4) 0.019(3) 0.005(3) -0.015(3) -0.028(4)
C60 0.040(4) 0.029(3) 0.012(3) 0.002(2) -0.006(3) -0.015(3)
C61 0.045(4) 0.019(3) 0.014(3) -0.001(2) -0.002(3) -0.012(3)
C002 0.053(10) 0.049(8) 0.072(10) -0.029(7) 0.000(8) 0.013(7)
C001 0.030(6) 0.063(8) 0.011(5) -0.011(5) -0.005(5) 0.005(6)
O15' 0.016(2) 0.016(2) 0.016(2) -0.0074(13) 0.0011(10) -0.0010(10)
C43 0.018(6) 0.050(9) 0.036(8) -0.026(7) 0.001(5) 0.002(6)
C44 0.028(7) 0.045(9) 0.050(9) -0.015(7) -0.002(7) -0.010(7)
C45 0.038(8) 0.070(11) 0.071(12) -0.063(10) 0.023(8) -0.026(8)
C46 0.060(9) 0.082(9) 0.071(9) -0.051(8) -0.001(7) -0.007(7)
C47 0.063(12) 0.117(17) 0.019(7) -0.037(10) 0.006(7) -0.030(12)
C48 0.042(9) 0.071(12) 0.034(9) -0.005(8) 0.004(7) 0.006(9)
C49 0.028(4) 0.100(8) 0.023(4) -0.007(5) 0.007(4) -0.013(5)
O15 0.028(4) 0.098(8) 0.022(5) -0.009(5) 0.007(4) -0.013(5)
O14 0.030(5) 0.105(8) 0.029(5) 0.002(5) 0.002(4) -0.016(5)

loop_
_atom_type_symbol
_atom_type_description
_atom_type_scat_dispersion_real
_atom_type_scat_dispersion_imag
_atom_type_scat_source
C C 0.0181 0.0091 'International Tables Vol C Tables 4.2.6.8 and 6.1.1.4'
H H 0.0000 0.0000 'International Tables Vol C Tables 4.2.6.8 and 6.1.1.4'
Gd Gd -8.8380 11.9157 'International Tables Vol C Tables 4.2.6.8 and 6.1.1.4'
Mn Mn -0.5299 2.8052 'International Tables Vol C Tables 4.2.6.8 and 6.1.1.4'
N N 0.0311 0.0180 'International Tables Vol C Tables 4.2.6.8 and 6.1.1.4'
O O 0.0492 0.0322 'International Tables Vol C Tables 4.2.6.8 and 6.1.1.4'

loop_
_geom_angle_atom_site_label_1
_geom_angle_atom_site_label_2
_geom_angle_atom_site_label_3
_geom_angle
_geom_angle_site_symmetry_1
_geom_angle_site_symmetry_3
O3 Gd1 O1 81.3(2) . .
O3 Gd1 O19 79.48(19) . .
O1 Gd1 O19 147.21(18) . .
O3 Gd1 O21 139.9(2) . .
O1 Gd1 O21 75.66(19) . .
O19 Gd1 O21 103.24(15) . .
O3 Gd1 O20 82.29(18) . .
O1 Gd1 O20 86.61(17) . .
O19 Gd1 O20 64.71(12) . .
O21 Gd1 O20 64.18(13) . .
O3 Gd1 O24 140.64(19) . .
O1 Gd1 O24 91.22(19) . .
O19 Gd1 O24 120.20(15) . .
O21 Gd1 O24 72.82(14) . .
O20 Gd1 O24 136.10(14) . .
O3 Gd1 O25 78.2(2) . .
O1 Gd1 O25 123.44(19) . .
O19 Gd1 O25 77.94(14) . .
O21 Gd1 O25 141.82(15) . .
O20 Gd1 O25 140.39(14) . .
O24 Gd1 O25 74.00(15) . .
O3 Gd1 O22 140.1(2) . .
O1 Gd1 O22 136.97(19) . .
O19 Gd1 O22 70.31(14) . .
O21 Gd1 O22 74.04(14) . .
O20 Gd1 O22 106.43(14) . .
O24 Gd1 O22 50.86(15) . .
O25 Gd1 O22 70.57(15) . .
O3 Gd1 O27 73.26(19) . .
O1 Gd1 O27 73.23(19) . .
O19 Gd1 O27 125.00(15) . .
O21 Gd1 O27 128.20(15) . .
O20 Gd1 O27 150.18(15) . .
O24 Gd1 O27 67.60(16) . .
O25 Gd1 O27 50.48(16) . .
O22 Gd1 O27 103.29(16) . .
O3 Gd1 N3 149.1(2) . .
O1 Gd1 N3 114.44(19) . .
O19 Gd1 N3 95.31(15) . .
O21 Gd1 N3 71.05(14) . .
O20 Gd1 N3 123.27(14) . .
O24 Gd1 N3 25.50(15) . .
O25 Gd1 N3 70.86(15) . .
O22 Gd1 N3 25.37(15) . .
O27 Gd1 N3 85.63(16) . .
O3 Gd1 N4 73.9(2) . .
O1 Gd1 N4 98.3(2) . .
O19 Gd1 N4 101.58(16) . .
O21 Gd1 N4 141.22(15) . .
O20 Gd1 N4 154.58(14) . .
O24 Gd1 N4 69.03(15) . .
O25 Gd1 N4 25.30(17) . .
O22 Gd1 N4 87.03(16) . .
O27 Gd1 N4 25.18(17) . .
N3 Gd1 N4 77.42(16) . .
O3 Gd1 Mn1 80.39(14) . .
O1 Gd1 Mn1 118.22(15) . .
O19 Gd1 Mn1 32.07(9) . .
O21 Gd1 Mn1 82.23(10) . .
O20 Gd1 Mn1 32.68(9) . .
O24 Gd1 Mn1 135.16(12) . .
O25 Gd1 Mn1 109.40(11) . .
O22 Gd1 Mn1 87.00(10) . .
O27 Gd1 Mn1 149.40(12) . .
N3 Gd1 Mn1 111.09(12) . .
N4 Gd1 Mn1 131.12(12) . .
O6 Gd2 O11 77.53(14) . 2_756
O6 Gd2 O5 76.15(15) . .
O11 Gd2 O5 75.88(15) 2_756 .
O6 Gd2 O4 113.47(17) . .
O11 Gd2 O4 141.60(16) 2_756 .
O5 Gd2 O4 71.90(18) . .
O6 Gd2 O2 75.29(18) . .
O11 Gd2 O2 145.21(18) 2_756 .
O5 Gd2 O2 117.35(19) . .
O4 Gd2 O2 70.59(19) . .
O6 Gd2 O20 138.29(14) . .
O11 Gd2 O20 88.02(13) 2_756 .
O5 Gd2 O20 137.93(14) . .
O4 Gd2 O20 102.17(16) . .
O2 Gd2 O20 98.06(17) . .
O6 Gd2 O9 73.35(14) . .
O11 Gd2 O9 80.15(13) 2_756 .
O5 Gd2 O9 144.50(14) . .
O4 Gd2 O9 137.83(16) . .
O2 Gd2 O9 71.57(17) . .
O20 Gd2 O9 65.66(12) . .
O6 Gd2 O7 146.73(14) . .
O11 Gd2 O7 80.71(13) 2_756 .
O5 Gd2 O7 74.31(14) . .
O4 Gd2 O7 70.99(15) . .
O2 Gd2 O7 132.76(17) . .
O20 Gd2 O7 64.76(12) . .
O9 Gd2 O7 127.04(12) . .
O6 Gd2 Mn1 150.83(10) . .
O11 Gd2 Mn1 76.11(10) 2_756 .
O5 Gd2 Mn1 108.91(11) . .
O4 Gd2 Mn1 95.04(13) . .
O2 Gd2 Mn1 122.61(15) . .
O20 Gd2 Mn1 29.03(9) . .
O9 Gd2 Mn1 89.96(9) . .
O7 Gd2 Mn1 37.43(9) . .
O6 Gd2 Mn2 108.94(11) . .
O11 Gd2 Mn2 76.06(10) 2_756 .
O5 Gd2 Mn2 149.51(11) . .
O4 Gd2 Mn2 127.63(14) . .
O2 Gd2 Mn2 92.66(15) . .
O20 Gd2 Mn2 29.40(9) . .
O9 Gd2 Mn2 37.81(9) . .
O7 Gd2 Mn2 89.62(9) . .
Mn1 Gd2 Mn2 52.263(19) . .
O6 Gd2 Gd1 138.81(11) . .
O11 Gd2 Gd1 122.50(10) 2_756 .
O5 Gd2 Gd1 139.85(11) . .
O4 Gd2 Gd1 74.55(14) . .
O2 Gd2 Gd1 69.71(15) . .
O20 Gd2 Gd1 34.49(9) . .
O9 Gd2 Gd1 75.49(8) . .
O7 Gd2 Gd1 74.41(9) . .
Mn1 Gd2 Gd1 52.985(14) . .
Mn2 Gd2 Gd1 53.243(14) . .
O16 Mn1 O19 171.10(18) . .
O16 Mn1 O20 100.54(16) . .
O19 Mn1 O20 86.30(16) . .
O16 Mn1 N1 91.88(18) . .
O19 Mn1 N1 81.44(18) . .
O20 Mn1 N1 167.54(18) . .
O16 Mn1 O7 86.54(16) . .
O19 Mn1 O7 100.29(17) . .
O20 Mn1 O7 80.58(16) . .
N1 Mn1 O7 99.38(18) . .
O16 Mn1 O15 81.3(3) . .
O19 Mn1 O15 94.4(3) . .
O20 Mn1 O15 80.5(4) . .
N1 Mn1 O15 102.5(4) . .
O7 Mn1 O15 155.2(4) . .
O16 Mn1 O15' 71.4(3) . .
O19 Mn1 O15' 104.5(3) . .
O20 Mn1 O15' 80.9(3) . .
N1 Mn1 O15' 104.3(3) . .
O7 Mn1 O15' 147.8(3) . .
O16 Mn1 Mn3 33.36(12) . .
O19 Mn1 Mn3 142.61(14) . .
O20 Mn1 Mn3 88.67(12) . .
N1 Mn1 Mn3 102.43(15) . .
O7 Mn1 Mn3 115.37(11) . .
O15 Mn1 Mn3 48.3(3) . .
O15' Mn1 Mn3 38.2(2) . .
O16 Mn1 Mn2 83.81(12) . .
O19 Mn1 Mn2 99.19(13) . .
O20 Mn1 Mn2 33.91(12) . .
N1 Mn1 Mn2 151.11(15) . .
O7 Mn1 Mn2 108.82(11) . .
O15 Mn1 Mn2 48.6(4) . .
O15' Mn1 Mn2 47.3(2) . .
Mn3 Mn1 Mn2 59.98(3) . .
O16 Mn1 Gd1 144.43(12) . .
O19 Mn1 Gd1 41.76(12) . .
O20 Mn1 Gd1 44.60(11) . .
N1 Mn1 Gd1 123.19(14) . .
O7 Mn1 Gd1 92.67(10) . .
O15 Mn1 Gd1 85.0(4) . .
O15' Mn1 Gd1 92.3(2) . .
Mn3 Mn1 Gd1 121.61(3) . .
Mn2 Mn1 Gd1 62.80(2) . .
O16 Mn1 Gd2 84.89(12) . .
O19 Mn1 Gd2 103.97(13) . .
O20 Mn1 Gd2 37.86(11) . .
N1 Mn1 Gd2 144.34(15) . .
O7 Mn1 Gd2 45.02(10) . .
O15 Mn1 Gd2 112.0(4) . .
O15' Mn1 Gd2 108.2(2) . .
Mn3 Mn1 Gd2 94.19(3) . .
Mn2 Mn1 Gd2 63.90(2) . .
Gd1 Mn1 Gd2 70.132(18) . .
O21 Mn2 O17 170.24(19) . .
O21 Mn2 O20 86.02(17) . .
O17 Mn2 O20 100.90(17) . .
O21 Mn2 N2 82.11(18) . .
O17 Mn2 N2 92.08(19) . .
O20 Mn2 N2 164.85(19) . .
O21 Mn2 O9 102.05(17) . .
O17 Mn2 O9 86.06(16) . .
O20 Mn2 O9 79.84(15) . .
N2 Mn2 O9 93.43(18) . .
O21 Mn2 O15' 103.4(3) . .
O17 Mn2 O15' 71.3(3) . .
O20 Mn2 O15' 80.7(3) . .
N2 Mn2 O15' 111.2(3) . .
O9 Mn2 O15' 146.6(3) . .
O21 Mn2 O15 93.2(4) . .
O17 Mn2 O15 81.3(3) . .
O20 Mn2 O15 80.6(4) . .
N2 Mn2 O15 109.4(4) . .
O9 Mn2 O15 154.2(4) . .
O21 Mn2 Mn3 141.41(14) . .
O17 Mn2 Mn3 33.57(12) . .
O20 Mn2 Mn3 88.20(11) . .
N2 Mn2 Mn3 106.95(15) . .
O9 Mn2 Mn3 114.39(10) . .
O15' Mn2 Mn3 38.1(2) . .
O15 Mn2 Mn3 48.2(3) . .
O21 Mn2 Mn1 98.30(13) . .
O17 Mn2 Mn1 84.20(12) . .
O20 Mn2 Mn1 33.60(11) . .
N2 Mn2 Mn1 158.30(16) . .
O9 Mn2 Mn1 107.58(10) . .
O15' Mn2 Mn1 47.4(3) . .
O15 Mn2 Mn1 49.0(4) . .
Mn3 Mn2 Mn1 59.77(3) . .
O21 Mn2 Gd1 41.75(12) . .
O17 Mn2 Gd1 144.44(12) . .
O20 Mn2 Gd1 44.30(11) . .
N2 Mn2 Gd1 123.45(14) . .
O9 Mn2 Gd1 92.72(10) . .
O15' Mn2 Gd1 92.0(2) . .
O15 Mn2 Gd1 84.9(3) . .
Mn3 Mn2 Gd1 120.91(3) . .
Mn1 Mn2 Gd1 62.29(2) . .
O21 Mn2 Gd2 104.23(14) . .
O17 Mn2 Gd2 85.37(13) . .
O20 Mn2 Gd2 38.00(11) . .
N2 Mn2 Gd2 137.31(15) . .
O9 Mn2 Gd2 43.88(10) . .
O15' Mn2 Gd2 108.2(3) . .
O15 Mn2 Gd2 112.3(4) . .
Mn3 Mn2 Gd2 94.04(3) . .
Mn1 Mn2 Gd2 63.84(2) . .
Gd1 Mn2 Gd2 69.940(18) . .
O16 Mn3 O17 94.11(17) . .
O16 Mn3 O13 173.22(19) . .
O17 Mn3 O13 88.74(18) . .
O16 Mn3 O12 88.65(18) . .
O17 Mn3 O12 174.74(19) . .
O13 Mn3 O12 88.04(19) . .
O16 Mn3 O11 82.05(17) . .
O17 Mn3 O11 81.33(17) . .
O13 Mn3 O11 104.49(18) . .
O12 Mn3 O11 103.51(17) . .
O16 Mn3 O15' 80.8(3) . .
O17 Mn3 O15' 80.3(3) . .
O13 Mn3 O15' 93.7(3) . .
O12 Mn3 O15' 95.8(3) . .
O11 Mn3 O15' 153.8(3) . .
O16 Mn3 O15 82.1(4) . .
O17 Mn3 O15 81.5(4) . .
O13 Mn3 O15 92.2(4) . .
O12 Mn3 O15 94.5(4) . .
O11 Mn3 O15 155.7(4) . .
O16 Mn3 Mn4 87.28(12) . 2_756
O17 Mn3 Mn4 37.81(12) . 2_756
O13 Mn3 Mn4 98.69(14) . 2_756
O12 Mn3 Mn4 147.03(13) . 2_756
O11 Mn3 Mn4 43.53(12) . 2_756
O15' Mn3 Mn4 115.8(3) . 2_756
O15 Mn3 Mn4 117.3(4) . 2_756
O16 Mn3 Mn4 37.76(12) . .
O17 Mn3 Mn4 87.20(13) . .
O13 Mn3 Mn4 148.76(14) . .
O12 Mn3 Mn4 97.70(14) . .
O11 Mn3 Mn4 44.29(12) . .
O15' Mn3 Mn4 116.1(3) . .
O15 Mn3 Mn4 117.7(3) . .
Mn4 Mn3 Mn4 60.93(3) 2_756 .
O16 Mn3 Mn1 33.21(11) . .
O17 Mn3 Mn1 84.33(12) . .
O13 Mn3 Mn1 141.48(14) . .
O12 Mn3 Mn1 95.62(13) . .
O11 Mn3 Mn1 111.77(13) . .
O15' Mn3 Mn1 47.8(3) . .
O15 Mn3 Mn1 49.3(3) . .
Mn4 Mn3 Mn1 98.65(4) 2_756 .
Mn4 Mn3 Mn1 68.77(3) . .
O16 Mn3 Mn2 83.94(12) . .
O17 Mn3 Mn2 33.17(12) . .
O13 Mn3 Mn2 95.19(14) . .
O12 Mn3 Mn2 143.20(13) . .
O11 Mn3 Mn2 111.01(12) . .
O15' Mn3 Mn2 47.5(3) . .
O15 Mn3 Mn2 48.8(4) . .
Mn4 Mn3 Mn2 68.67(3) 2_756 .
Mn4 Mn3 Mn2 98.14(3) . .
Mn1 Mn3 Mn2 60.25(3) . .
O17 Mn4 O16 172.34(17) 2_756 .
O17 Mn4 O11 80.60(16) 2_756 2_756
O16 Mn4 O11 94.10(16) . 2_756
O17 Mn4 O11 93.93(16) 2_756 .
O16 Mn4 O11 80.14(16) . .
O11 Mn4 O11 86.31(17) 2_756 .
O17 Mn4 O10 94.22(17) 2_756 .
O16 Mn4 O10 91.28(17) . .
O11 Mn4 O10 174.30(17) 2_756 .
O11 Mn4 O10 96.47(17) . .
O17 Mn4 O8 91.95(17) 2_756 .
O16 Mn4 O8 94.17(17) . .
O11 Mn4 O8 96.69(17) 2_756 .
O11 Mn4 O8 173.77(17) . .
O10 Mn4 O8 81.03(17) . .
O17 Mn4 Mn3 38.22(12) 2_756 2_756
O16 Mn4 Mn3 136.13(12) . 2_756
O11 Mn4 Mn3 42.39(11) 2_756 2_756
O11 Mn4 Mn3 89.72(12) . 2_756
O10 Mn4 Mn3 132.42(12) . 2_756
O8 Mn4 Mn3 96.19(12) . 2_756
O17 Mn4 Mn3 136.05(13) 2_756 .
O16 Mn4 Mn3 37.77(12) . .
O11 Mn4 Mn3 90.17(12) 2_756 .
O11 Mn4 Mn3 42.37(11) . .
O10 Mn4 Mn3 95.24(13) . .
O8 Mn4 Mn3 131.92(12) . .
Mn3 Mn4 Mn3 119.07(3) 2_756 .
O17 Mn4 Mn4 86.34(12) 2_756 2_756
O16 Mn4 Mn4 86.01(12) . 2_756
O11 Mn4 Mn4 43.54(12) 2_756 2_756
O11 Mn4 Mn4 42.78(11) . 2_756
O10 Mn4 Mn4 139.02(13) . 2_756
O8 Mn4 Mn4 139.95(13) . 2_756
Mn3 Mn4 Mn4 59.60(3) 2_756 2_756
Mn3 Mn4 Mn4 59.47(4) . 2_756
C50 N1 C54 119.4(5) . .
C50 N1 Mn1 114.0(4) . .
C54 N1 Mn1 126.6(4) . .
C56 N2 C60 120.0(5) . .
C56 N2 Mn2 113.0(4) . .
C60 N2 Mn2 127.0(4) . .
O23 N3 O22 121.9(6) . .
O23 N3 O24 121.1(6) . .
O22 N3 O24 117.0(5) . .
O23 N3 Gd1 178.5(5) . .
O22 N3 Gd1 59.3(3) . .
O24 N3 Gd1 57.7(3) . .
O26 N4 O27 122.3(7) . .
O26 N4 O25 121.9(7) . .
O27 N4 O25 115.7(5) . .
O26 N4 Gd1 178.7(5) . .
O27 N4 Gd1 58.5(3) . .
O25 N4 Gd1 57.3(3) . .
C7 O1 Gd1 140.8(6) . .
C7 O2 Gd2 130.5(6) . .
C14 O3 Gd1 159.1(6) . .
C14 O4 Gd2 123.2(5) . .
C21 O5 Gd2 149.5(4) . .
C42 O6 Gd2 148.7(4) 2_756 .
C28 O7 Mn1 124.3(4) . .
C28 O7 Gd2 122.3(3) . .
Mn1 O7 Gd2 97.55(14) . .
C28 O8 Mn4 122.9(4) . .
C35 O9 Mn2 121.3(4) 2_756 .
C35 O9 Gd2 125.5(3) 2_756 .
Mn2 O9 Gd2 98.31(14) . .
C35 O10 Mn4 122.3(4) . .
Mn3 O11 Mn4 94.07(16) . 2_756
Mn3 O11 Mn4 93.34(16) . .
Mn4 O11 Mn4 93.68(17) 2_756 .
Mn3 O11 Gd2 121.5(2) . 2_756
Mn4 O11 Gd2 123.07(18) 2_756 2_756
Mn4 O11 Gd2 123.18(18) . 2_756
C42 O12 Mn3 128.0(4) . .
C21 O13 Mn3 126.7(4) 2_756 .
Mn1 O16 Mn4 133.9(2) . .
Mn1 O16 Mn3 113.4(2) . .
Mn4 O16 Mn3 104.47(18) . .
Mn2 O17 Mn4 134.1(2) . 2_756
Mn2 O17 Mn3 113.3(2) . .
Mn4 O17 Mn3 103.98(18) 2_756 .
C55 O19 Mn1 118.7(4) . .
C55 O19 Gd1 135.0(3) . .
Mn1 O19 Gd1 106.17(17) . .
Mn1 O20 Mn2 112.5(2) . .
Mn1 O20 Gd2 113.11(17) . .
Mn2 O20 Gd2 112.59(16) . .
Mn1 O20 Gd1 102.72(15) . .
Mn2 O20 Gd1 102.92(15) . .
Gd2 O20 Gd1 112.11(15) . .
C61 O21 Mn2 118.8(3) . .
C61 O21 Gd1 133.5(3) . .
Mn2 O21 Gd1 106.84(17) . .
N3 O22 Gd1 95.3(4) . .
N3 O24 Gd1 96.8(3) . .
N4 O25 Gd1 97.4(4) . .
N4 O27 Gd1 96.3(4) . .
C2 C1 C6 117.1(9) . .
C2 C1 C7 120.3(9) . .
C6 C1 C7 122.7(9) . .
C1 C2 C3 122.9(10) . .
C4 C3 C2 118.5(10) . .
C5 C4 C3 121.2(9) . .
C4 C5 C6 120.0(10) . .
C1 C6 C5 119.7(10) . .
O2 C7 O1 127.4(8) . .
O2 C7 C1 118.1(9) . .
O1 C7 C1 114.5(8) . .
C13 C8 C9 119.3(8) . .
C13 C8 C14 120.4(7) . .
C9 C8 C14 120.1(7) . .
C8 C9 C10 120.6(10) . .
C9 C10 C11 119.0(12) . .
C12 C11 C10 121.0(11) . .
C11 C12 C13 119.2(11) . .
C8 C13 C12 120.7(10) . .
O3 C14 O4 123.5(7) . .
O3 C14 C8 119.7(7) . .
O4 C14 C8 116.8(6) . .
C16 C15 C20 120.2(6) . .
C16 C15 C21 120.0(6) . .
C20 C15 C21 119.8(6) . .
C15 C16 C17 118.7(7) . .
C18 C17 C16 121.4(7) . .
C17 C18 C19 119.7(7) . .
C18 C19 C20 120.1(7) . .
C19 C20 C15 120.0(7) . .
O5 C21 O13 124.8(6) . 2_756
O5 C21 C15 118.8(5) . .
O13 C21 C15 116.3(5) 2_756 .
C23 C22 C27 119.8(7) . .
C23 C22 C28 121.5(7) . .
C27 C22 C28 118.7(6) . .
C22 C23 C24 120.0(10) . .
C25 C24 C23 120.7(10) . .
C24 C25 C26 119.9(9) . .
C27 C26 C25 120.6(11) . .
C26 C27 C22 118.8(9) . .
O8 C28 O7 122.5(6) . .
O8 C28 C22 119.4(5) . .
O7 C28 C22 118.0(5) . .
C34 C29 C30 119.3(6) . .
C34 C29 C35 120.7(6) . .
C30 C29 C35 119.9(5) . .
C31 C30 C29 120.9(6) . .
C30 C31 C32 119.3(7) . .
C33 C32 C31 121.3(7) . .
C32 C33 C34 119.4(7) . .
C29 C34 C33 119.8(7) . .
O10 C35 O9 123.0(5) . 2_756
O10 C35 C29 119.5(5) . .
O9 C35 C29 117.4(5) 2_756 .
C37 C36 C41 119.5(6) . .
C37 C36 C42 119.0(6) . .
C41 C36 C42 121.5(6) . .
C36 C37 C38 119.6(8) . .
C39 C38 C37 121.0(8) . .
C38 C39 C40 120.3(8) . .
C41 C40 C39 119.7(8) . .
C40 C41 C36 120.0(8) . .
O6 C42 O12 124.7(5) 2_756 .
O6 C42 C36 119.3(5) 2_756 .
O12 C42 C36 116.0(5) . .
N1 C50 C51 121.0(6) . .
N1 C50 C55 114.9(5) . .
C51 C50 C55 124.1(6) . .
C52 C51 C50 118.8(6) . .
C53 C52 C51 120.3(6) . .
C52 C53 C54 119.1(6) . .
N1 C54 C53 121.4(6) . .
O19 C55 C50 110.7(5) . .
N2 C56 C57 120.3(6) . .
N2 C56 C61 115.2(5) . .
C57 C56 C61 124.5(5) . .
C58 C57 C56 119.9(6) . .
C57 C58 C59 119.1(7) . .
C60 C59 C58 119.1(6) . .
N2 C60 C59 121.5(6) . .
O21 C61 C56 110.8(5) . .
C002 C001 O15' 110.5(16) . .
C001 O15' Mn3 142.5(8) . .
C001 O15' Mn2 102.4(7) . .
Mn3 O15' Mn2 94.4(4) . .
C001 O15' Mn1 120.4(8) . .
Mn3 O15' Mn1 94.0(4) . .
Mn2 O15' Mn1 85.3(4) . .
C44 C43 C48 120.0 . .
C44 C43 C49 96.4(8) . .
C48 C43 C49 142.4(8) . .
C43 C44 C45 120.0 . .
C46 C45 C44 120.0 . .
C45 C46 C47 120.0 . .
C48 C47 C46 120.0 . .
C47 C48 C43 120.0 . .
O15 C49 O14 106.9(17) . .
O15 C49 C43 114.3(15) . .
O14 C49 C43 83.8(10) . .
C49 O15 Mn3 102.6(13) . .
C49 O15 Mn1 143.1(16) . .
Mn3 O15 Mn1 82.5(4) . .
C49 O15 Mn2 134.3(15) . .
Mn3 O15 Mn2 83.0(4) . .
Mn1 O15 Mn2 82.5(4) . .

loop_
_geom_bond_atom_site_label_1
_geom_bond_atom_site_label_2
_geom_bond_distance
_geom_bond_site_symmetry_2
Gd1 O3 2.302(5) .
Gd1 O1 2.316(6) .
Gd1 O19 2.369(4) .
Gd1 O21 2.388(4) .
Gd1 O20 2.459(4) .
Gd1 O24 2.495(4) .
Gd1 O25 2.520(4) .
Gd1 O22 2.531(5) .
Gd1 O27 2.547(5) .
Gd1 N3 2.930(5) .
Gd1 N4 2.970(5) .
Gd1 Mn1 3.4164(9) .
Gd2 O6 2.354(4) .
Gd2 O11 2.356(4) 2_756
Gd2 O5 2.362(4) .
Gd2 O4 2.372(5) .
Gd2 O2 2.390(6) .
Gd2 O20 2.391(4) .
Gd2 O9 2.512(4) .
Gd2 O7 2.557(4) .
Gd2 Mn1 3.5836(9) .
Gd2 Mn2 3.5853(9) .
Mn1 O16 1.876(4) .
Mn1 O19 1.889(4) .
Mn1 O20 1.891(4) .
Mn1 N1 2.027(5) .
Mn1 O7 2.197(4) .
Mn1 O15 2.402(14) .
Mn1 O15' 2.334(11) .
Mn1 Mn3 3.1421(12) .
Mn1 Mn2 3.1574(11) .
Mn2 O21 1.869(4) .
Mn2 O17 1.875(4) .
Mn2 O20 1.906(4) .
Mn2 N2 2.035(5) .
Mn2 O9 2.221(4) .
Mn2 O15' 2.328(10) .
Mn2 O15 2.389(16) .
Mn2 Mn3 3.1489(12) .
Mn3 O16 1.883(4) .
Mn3 O17 1.895(4) .
Mn3 O13 1.926(4) .
Mn3 O12 1.951(4) .
Mn3 O11 2.009(4) .
Mn3 O15' 1.948(9) .
Mn3 O15 2.365(13) .
Mn3 Mn4 2.9728(13) 2_756
Mn3 Mn4 2.9769(14) .
Mn4 O17 1.878(4) 2_756
Mn4 O16 1.883(4) .
Mn4 O11 2.053(4) 2_756
Mn4 O11 2.082(4) .
Mn4 O10 2.092(4) .
Mn4 O8 2.111(5) .
Mn4 Mn3 2.9728(13) 2_756
Mn4 Mn4 3.0164(17) 2_756
N1 C50 1.348(8) .
N1 C54 1.355(8) .
N2 C56 1.348(8) .
N2 C60 1.348(8) .
N3 O23 1.235(7) .
N3 O22 1.261(7) .
N3 O24 1.270(8) .
N4 O26 1.218(7) .
N4 O27 1.271(8) .
N4 O25 1.280(8) .
O1 C7 1.265(11) .
O2 C7 1.232(11) .
O3 C14 1.231(9) .
O4 C14 1.253(9) .
O5 C21 1.256(7) .
O6 C42 1.250(7) 2_756
O7 C28 1.275(7) .
O8 C28 1.255(7) .
O9 C35 1.276(7) 2_756
O10 C35 1.257(7) .
O11 Mn4 2.053(4) 2_756
O11 Gd2 2.356(4) 2_756
O12 C42 1.285(7) .
O13 C21 1.270(8) 2_756
O17 Mn4 1.878(4) 2_756
O19 C55 1.405(7) .
O21 C61 1.407(7) .
C1 C2 1.386(14) .
C1 C6 1.392(13) .
C1 C7 1.486(12) .
C2 C3 1.392(13) .
C3 C4 1.372(14) .
C4 C5 1.349(14) .
C5 C6 1.440(13) .
C8 C13 1.362(11) .
C8 C9 1.372(12) .
C8 C14 1.495(10) .
C9 C10 1.380(14) .
C10 C11 1.381(19) .
C11 C12 1.350(19) .
C12 C13 1.394(15) .
C15 C16 1.383(9) .
C15 C20 1.387(9) .
C15 C21 1.489(9) .
C16 C17 1.383(11) .
C17 C18 1.370(12) .
C18 C19 1.374(11) .
C19 C20 1.378(10) .
C21 O13 1.270(8) 2_756
C22 C23 1.378(10) .
C22 C27 1.388(11) .
C22 C28 1.488(9) .
C23 C24 1.384(14) .
C24 C25 1.339(17) .
C25 C26 1.389(17) .
C26 C27 1.383(11) .
C29 C34 1.391(9) .
C29 C30 1.401(9) .
C29 C35 1.486(8) .
C30 C31 1.368(9) .
C31 C32 1.389(12) .
C32 C33 1.375(13) .
C33 C34 1.400(11) .
C35 O9 1.276(7) 2_756
C36 C37 1.383(9) .
C36 C41 1.394(9) .
C36 C42 1.485(8) .
C37 C38 1.398(11) .
C38 C39 1.344(14) .
C39 C40 1.396(14) .
C40 C41 1.385(10) .
C42 O6 1.250(7) 2_756
C50 C51 1.400(9) .
C50 C55 1.488(9) .
C51 C52 1.372(10) .
C52 C53 1.370(9) .
C53 C54 1.382(9) .
C56 C57 1.398(9) .
C56 C61 1.491(8) .
C57 C58 1.361(10) .
C58 C59 1.397(10) .
C59 C60 1.372(9) .
C002 C001 1.31(3) .
C001 O15' 1.668(18) .
C43 C44 1.3900 .
C43 C48 1.3900 .
C43 C49 1.656(17) .
C44 C45 1.3900 .
C45 C46 1.3900 .
C46 C47 1.3900 .
C47 C48 1.3900 .
C49 O15 1.12(2) .
C49 O14 1.61(2) .

loop_
_platon_squeeze_void_nr
_platon_squeeze_void_average_x
_platon_squeeze_void_average_y
_platon_squeeze_void_average_z
_platon_squeeze_void_volume
_platon_squeeze_void_count_electrons
_platon_squeeze_void_content
1 0.500 0.500 0.000 195 64 ' '
2 0.438 0.825 0.166 9 0 ' '
3 0.561 0.175 0.834 9 0 ' '
